data_1532752
loop_
_publ_author_name
'Brouca-Cabarrecq, C.'
'Mohanu, A.'
'Millet, P.'
'Trombe, J.C.'

_publ_section_title
;
 New binuclear vanadium(III) and (IV) squarate species: synthesis,
 structure and characterization of (V (O H) (H2 O)2 (C4 O4))2 * 2(H2O) and
 (N H4) ((V O)2 (O H) (C4 O4)2 (H2 O)3) * 3(H2 O)
;
_journal_name_full 'Journal of Solid State Chemistry'
_journal_page_first 2575
_journal_page_last 2583
_journal_volume 177
_journal_year 2004
_chemical_formula_sum 'C8 H11 N O17 V2'
_chemical_name_systematic '(N H4) ((V O)2 (O H) (H2 O)3 (C4 O4)2) (H2 O)3'
_space_group_IT_number 15
_symmetry_space_group_name_Hall '-C 2yc'
_symmetry_space_group_name_H-M 'C 1 2/c 1'
_cell_angle_alpha 90
_cell_angle_beta 97.927
_cell_angle_gamma 90
_cell_formula_units_Z 4
_cell_length_a 14.934
_cell_length_b 6.49
_cell_length_c 17.959
_cell_volume 1723.984
_citation_journal_id_ASTM JSSCBI
_cod_data_source_file Brouca-Cabarrecq_JSSCBI_2004_1791.cif
_cod_data_source_block C8H11N1O17V2
_cod_original_formula_sum 'C8 H11 N1 O17 V2'
_cod_database_code 1532752

loop_
_symmetry_equiv_pos_as_xyz
x,y,z
-x,y,-z+1/2
-x,-y,-z
x,-y,z-1/2
x+1/2,y+1/2,z
-x+1/2,y+1/2,-z+1/2
-x+1/2,-y+1/2,-z
x+1/2,-y+1/2,z-1/2

loop_
_atom_site_label
_atom_site_type_symbol
_atom_site_fract_x
_atom_site_fract_y
_atom_site_fract_z
_atom_site_occupancy
_atom_site_U_iso_or_equiv
H3 H+1 -0.0419 0.4596 0.0741 1 0.0
O2 O 0.35588 0.1372 0.22302 1 0.0
V1 V+4 0.00981 0.13735 0.15654 1 0.0
N1 N-3 0.17409 0.0081 0.0129 0.5 0.0
O3 O 0.33466 0.1037 0.40297 1 0.0
C1 C 0.19513 0.164 0.24514 1 0.0
H6 H+1 0.3109 0.0307 0.046 1 0.0
H4 H+1 0.0638 0.4722 0.0914 1 0.0
C3 C 0.28465 0.1297 0.34321 1 0.0
O4 O 0.12441 0.1705 0.3645 1 0.0
O9 O-2 0.3569 0.1153 0.06737 1 0.0
H1 H+1 0 0.8705 0.25 1 0.0
O6 O-2 0 -0.0063 0.25 1 0.0
C2 C 0.2933 0.1429 0.26204 1 0.0
H5 H+1 0.3561 0.143 0.1178 1 0.0
O7 O-2 0 0.3916 0.25 1 0.0
C4 C 0.18693 0.1569 0.3235 1 0.0
O1 O 0.14281 0.1829 0.18312 1 0.0
H2 H+1 0.045 0.4747 0.2455 1 0.0
O5 O-2 0.01652 -0.0471 0.09958 1 0.0
O8 O-2 0.01184 0.3858 0.08774 1 0.0
O10 O-2 0.17409 0.0081 0.0129 0.5 0.0
